data_7029518
loop_
_publ_author_name
'Dolinar, Brian S.'
'Berry, John F.'

_publ_section_title
;
 Electronic tuning of Mo2(thioamidate)4 complexes through \p-system
 substituents and cis/trans isomerism.
;
_journal_issue 16
_journal_name_full 'Dalton transactions (Cambridge, England : 2003)'
_journal_page_first 6165
_journal_page_last 6176
_journal_paper_doi 10.1039/c4dt00297k
_journal_volume 43
_journal_year 2014
_chemical_formula_moiety 'C16 H16 Mo2 N4 S8, C H2 Cl2'
_chemical_formula_sum 'C17 H18 Cl2 Mo2 N4 S8'
_chemical_formula_weight 797.61
_chemical_name_systematic
;
 ?
;
_space_group_crystal_system monoclinic
_space_group_IT_number 14
_space_group_name_Hall '-P 2ybc'
_space_group_name_H-M_alt 'P 1 21/c 1'
_symmetry_space_group_name_Hall '-P 2ybc'
_symmetry_space_group_name_H-M 'P 1 21/c 1'
_atom_sites_solution_hydrogens geom
_atom_sites_solution_primary direct
_audit_creation_date 2013-12-18
_audit_creation_method
;
  Olex2 1.2-alpha
  (compiled Nov  5 2012 18:25:38, GUI svn.r4372)
;
_cell_angle_alpha 90
_cell_angle_beta 105.44(3)
_cell_angle_gamma 90
_cell_formula_units_Z 4
_cell_length_a 16.322(6)
_cell_length_b 10.791(4)
_cell_length_c 16.081(7)
_cell_measurement_reflns_used 9956
_cell_measurement_temperature 100.0
_cell_measurement_theta_max 25.91
_cell_measurement_theta_min 2.29
_cell_volume 2730.1(19)
_computing_cell_refinement 'SAINT+ Ver. 7.68A (Bruker-AXS, 2009)'
_computing_data_collection 'APEX2 Ver. 2012.14-3 (Bruker-AXS, 2012)'
_computing_data_reduction 'SAINT+ Ver. 7.68A'
_computing_molecular_graphics
;
O. V. Dolomanov, L. J. Bourhis, R. J. Gildea, J. A. K. Howard and H. Puschmann,
OLEX2: a complete structure solution, refinement and analysis program.
J. Appl. Cryst. (2009). 42, 339-341.
;
_computing_publication_material
;
O. V. Dolomanov, L. J. Bourhis, R. J. Gildea, J. A. K. Howard and H. Puschmann,
OLEX2: a complete structure solution, refinement and analysis program.
J. Appl. Cryst. (2009). 42, 339-341.
;
_computing_structure_refinement
;
XLMP, G.M. Sheldrick, Acta Cryst.
(2008). A64, 112-122
;
_computing_structure_solution
;
XS, G.M. Sheldrick, Acta Cryst.
(2008). A64, 112-122
;
_diffrn_ambient_temperature 100.0
_diffrn_detector_area_resol_mean 7.9
_diffrn_detector_type 'CCD area detector'
_diffrn_measured_fraction_theta_full 1.000
_diffrn_measured_fraction_theta_max 0.999
_diffrn_measurement_device 'three-circle diffractometer'
_diffrn_measurement_device_type 'Bruker SMART APEX2 area detector'
_diffrn_measurement_method '0.5\ \w and 0.5\ \f scans'
_diffrn_radiation_collimation 'focusing mirrors'
_diffrn_radiation_monochromator 'mirror optics'
_diffrn_radiation_probe x-ray
_diffrn_radiation_type 'Mo K\a'
_diffrn_radiation_wavelength 0.71073
_diffrn_radiation_xray_symbol K-L~3~
_diffrn_reflns_av_R_equivalents 0.0599
_diffrn_reflns_av_unetI/netI 0.0388
_diffrn_reflns_Laue_measured_fraction_full 1.000
_diffrn_reflns_Laue_measured_fraction_max 0.999
_diffrn_reflns_limit_h_max 19
_diffrn_reflns_limit_h_min -20
_diffrn_reflns_limit_k_max 13
_diffrn_reflns_limit_k_min -13
_diffrn_reflns_limit_l_max 19
_diffrn_reflns_limit_l_min -19
_diffrn_reflns_number 35363
_diffrn_reflns_point_group_measured_fraction_full 1.000
_diffrn_reflns_point_group_measured_fraction_max 0.999
_diffrn_reflns_theta_full 25.000
_diffrn_reflns_theta_max 25.942
_diffrn_reflns_theta_min 1.294
_diffrn_source 'microfocus sealed X-ray tube'
_diffrn_source_type 'Incoatec I\ms'
_diffrn_standards_number 0
_exptl_absorpt_coefficient_mu 1.743
_exptl_absorpt_correction_T_max 1.0000
_exptl_absorpt_correction_T_min 0.7348
_exptl_absorpt_correction_type analytical
_exptl_absorpt_process_details
;
SADABS-2012/1 (Bruker,2012) was used for absorption correction.
wR2(int) was 0.0812 before and 0.0623 after correction.
The Ratio of minimum to maximum transmission is 0.7348.
The \l/2 correction factor is Not present.
;
_exptl_crystal_colour red
_exptl_crystal_colour_modifier orangish
_exptl_crystal_colour_primary red
_exptl_crystal_density_diffrn 1.940
_exptl_crystal_density_method 'not measured'
_exptl_crystal_description plate
_exptl_crystal_F_000 1576
_exptl_crystal_size_max 0.131
_exptl_crystal_size_mid 0.117
_exptl_crystal_size_min 0.046
_refine_diff_density_max 1.140
_refine_diff_density_min -0.788
_refine_diff_density_rms 0.154
_refine_ls_extinction_method none
_refine_ls_goodness_of_fit_ref 1.296
_refine_ls_hydrogen_treatment constr
_refine_ls_matrix_type full
_refine_ls_number_parameters 298
_refine_ls_number_reflns 5323
_refine_ls_number_restraints 0
_refine_ls_restrained_S_all 1.296
_refine_ls_R_factor_all 0.0658
_refine_ls_R_factor_gt 0.0480
_refine_ls_shift/su_max 0.000
_refine_ls_shift/su_mean 0.000
_refine_ls_structure_factor_coef Fsqd
_refine_ls_weighting_details 'w=1/[\s^2^(Fo^2^)+26.4048P] where P=(Fo^2^+2Fc^2^)/3'
_refine_ls_weighting_scheme calc
_refine_ls_wR_factor_gt 0.1090
_refine_ls_wR_factor_ref 0.1167
_reflns_Friedel_coverage 0.000
_reflns_number_gt 4343
_reflns_number_total 5323
_reflns_threshold_expression 'I > 2\s(I)'
_cod_data_source_file c4dt00297k2.cif
_cod_data_source_block 2_CH2Cl2_100K
_cod_original_cell_volume 2730.3(19)
_cod_database_code 7029518
_olex2_refinement_description
;
1. Others
 Fixed Uiso: H15A(0.039) H15B(0.039) H11A(0.024) H11B(0.024) H14A(0.042)
 H14B(0.042) H10A(0.025) H10B(0.025) H2A(0.028) H2B(0.028) H6A(0.03) H6B(0.03)
 H7A(0.031) H7B(0.031) H3A(0.027) H3B(0.027) H1SA(0.036) H1SB(0.036)
 Fixed X: H15A(0.5248) H15B(0.4729) H11A(-0.0675) H11B(-0.0145) H14A(0.3958)
 H14B(0.4426) H10A(0.0827) H10B(0.0315) H2A(0.3271) H2B(0.3887) H6A(0.0965)
 H6B(0.0426) H7A(0.1451) H7B(0.1937) H3A(0.2914) H3B(0.2323) H1SA(0.323)
 H1SB(0.2673)
 Fixed Y: H15A(0.2294) H15B(0.2863) H11A(0.3854) H11B(0.3026) H14A(0.1114)
 H14B(0.0593) H10A(0.4538) H10B(0.5344) H2A(0.0637) H2B(0.0008) H6A(0.4675)
 H6B(0.545) H7A(0.6871) H7B(0.618) H3A(-0.1455) H3B(-0.0876) H1SA(0.6932)
 H1SB(0.8167)
 Fixed Z: H15A(0.089) H15B(-0.0024) H11A(-0.1001) H11B(-0.151) H14A(-0.0289)
 H14B(0.0659) H10A(-0.1341) H10B(-0.0798) H2A(0.4383) H2B(0.3868) H6A(0.3838)
 H6B(0.3017) H7A(0.3205) H7B(0.4086) H3A(0.3348) H3B(0.3908) H1SA(0.141)
 H1SB(0.1161)
;
_shelx_estimated_absorpt_t_max 0.924
_shelx_estimated_absorpt_t_min 0.804
_shelx_space_group_comment
;
The symmetry employed for this shelxl refinement is uniquely defined
by the following loop, which should always be used as a source of
symmetry information in preference to the above space-group names.
They are only intended as comments.
;

loop_
_space_group_symop_operation_xyz
'x, y, z'
'-x, y+1/2, -z+1/2'
'-x, -y, -z'
'x, -y-1/2, z-1/2'

loop_
_atom_site_label
_atom_site_type_symbol
_atom_site_fract_x
_atom_site_fract_y
_atom_site_fract_z
_atom_site_U_iso_or_equiv
_atom_site_adp_type
_atom_site_occupancy
_atom_site_site_symmetry_order
_atom_site_calc_flag
_atom_site_refinement_flags_posn
_atom_site_refinement_flags_adp
Mo2 Mo 0.17335(4) 0.21367(5) 0.14278(3) 0.01591(14) Uani 1 1 d . .
Mo1 Mo 0.26574(4) 0.35674(5) 0.17543(3) 0.01726(15) Uani 1 1 d . .
S3 S 0.07442(11) 0.29216(15) 0.22438(10) 0.0180(3) Uani 1 1 d . .
S6 S -0.02943(13) 0.15225(18) 0.01218(11) 0.0283(4) Uani 1 1 d . .
S5 S 0.20584(11) 0.49376(17) 0.05003(11) 0.0215(4) Uani 1 1 d . .
S2 S 0.12234(12) -0.07453(17) 0.20192(11) 0.0260(4) Uani 1 1 d . .
S1 S 0.35881(11) 0.26243(17) 0.30832(11) 0.0227(4) Uani 1 1 d . .
S4 S 0.32772(12) 0.60630(18) 0.30664(12) 0.0275(4) Uani 1 1 d . .
S7 S 0.24620(12) 0.08727(17) 0.05471(11) 0.0241(4) Uani 1 1 d . .
S8 S 0.44479(12) 0.4771(2) 0.13233(13) 0.0328(5) Uani 1 1 d . .
N4 N 0.3473(4) 0.2787(6) 0.1048(3) 0.0242(13) Uani 1 1 d . .
N2 N 0.1997(4) 0.4538(5) 0.2551(3) 0.0152(11) Uani 1 1 d . .
N3 N 0.0981(3) 0.3075(5) 0.0288(3) 0.0165(12) Uani 1 1 d . .
C4 C 0.2067(4) -0.0146(6) 0.2677(4) 0.0179(14) Uani 1 1 d . .
C12 C 0.0181(4) 0.2666(6) -0.0193(4) 0.0191(14) Uani 1 1 d . .
N1 N 0.2352(4) 0.1009(5) 0.2527(3) 0.0191(12) Uani 1 1 d . .
C15 C 0.4673(5) 0.2488(8) 0.0520(5) 0.0327(19) Uani 1 1 d . .
H15A H 0.5248 0.2294 0.0890 0.039 Uiso 1 1 calc R U
H15B H 0.4729 0.2863 -0.0024 0.039 Uiso 1 1 calc R U
C11 C -0.0109(4) 0.3497(6) -0.0972(4) 0.0204(14) Uani 1 1 d . .
H11A H -0.0675 0.3854 -0.1001 0.024 Uiso 1 1 calc R U
H11B H -0.0145 0.3026 -0.1510 0.024 Uiso 1 1 calc R U
C14 C 0.4125(5) 0.1312(9) 0.0334(5) 0.035(2) Uani 1 1 d . .
H14A H 0.3958 0.1114 -0.0289 0.042 Uiso 1 1 calc R U
H14B H 0.4426 0.0593 0.0659 0.042 Uiso 1 1 calc R U
C1 C 0.3063(4) 0.1297(6) 0.3135(4) 0.0196(14) Uani 1 1 d . .
C10 C 0.0562(4) 0.4521(6) -0.0855(4) 0.0206(15) Uani 1 1 d . .
H10A H 0.0827 0.4538 -0.1341 0.025 Uiso 1 1 calc R U
H10B H 0.0315 0.5344 -0.0798 0.025 Uiso 1 1 calc R U
C2 C 0.3305(5) 0.0320(7) 0.3816(4) 0.0235(15) Uani 1 1 d . .
H2A H 0.3271 0.0637 0.4383 0.028 Uiso 1 1 calc R U
H2B H 0.3887 0.0008 0.3868 0.028 Uiso 1 1 calc R U
C6 C 0.0989(5) 0.5086(7) 0.3295(4) 0.0246(16) Uani 1 1 d . .
H6A H 0.0965 0.4675 0.3838 0.030 Uiso 1 1 calc R U
H6B H 0.0426 0.5450 0.3017 0.030 Uiso 1 1 calc R U
C5 C 0.1259(4) 0.4189(6) 0.2698(4) 0.0177(14) Uani 1 1 d . .
C8 C 0.2325(5) 0.5573(6) 0.3029(4) 0.0209(15) Uani 1 1 d . .
C13 C 0.3360(5) 0.1680(7) 0.0649(4) 0.0253(16) Uani 1 1 d . .
C7 C 0.1681(5) 0.6067(7) 0.3460(5) 0.0262(16) Uani 1 1 d . .
H7A H 0.1451 0.6871 0.3205 0.031 Uiso 1 1 calc R U
H7B H 0.1937 0.6180 0.4086 0.031 Uiso 1 1 calc R U
C3 C 0.2642(5) -0.0686(7) 0.3480(4) 0.0224(15) Uani 1 1 d . .
H3A H 0.2914 -0.1455 0.3348 0.027 Uiso 1 1 calc R U
H3B H 0.2323 -0.0876 0.3908 0.027 Uiso 1 1 calc R U
C9 C 0.1196(4) 0.4137(6) -0.0023(4) 0.0163(13) Uani 1 1 d . .
C16 C 0.4211(5) 0.3365(8) 0.0982(4) 0.0281(17) Uani 1 1 d . .
Cl2S Cl 0.34873(13) 0.7849(2) 0.02201(12) 0.0345(4) Uani 1 1 d . .
Cl1S Cl 0.40076(14) 0.8641(2) 0.20163(12) 0.0366(5) Uani 1 1 d . .
C1S C 0.3243(5) 0.7804(8) 0.1223(4) 0.0298(17) Uani 1 1 d . .
H1SA H 0.3230 0.6932 0.1410 0.036 Uiso 1 1 calc R U
H1SB H 0.2673 0.8167 0.1161 0.036 Uiso 1 1 calc R U

loop_
_atom_site_aniso_label
_atom_site_aniso_U_11
_atom_site_aniso_U_22
_atom_site_aniso_U_33
_atom_site_aniso_U_23
_atom_site_aniso_U_13
_atom_site_aniso_U_12
Mo2 0.0208(3) 0.0149(3) 0.0128(3) 0.0004(2) 0.0058(2) 0.0009(2)
Mo1 0.0200(3) 0.0194(3) 0.0136(3) 0.0000(2) 0.0067(2) -0.0004(2)
S3 0.0225(9) 0.0164(8) 0.0170(8) -0.0006(6) 0.0086(7) -0.0005(7)
S6 0.0360(11) 0.0270(10) 0.0206(8) 0.0021(8) 0.0056(8) -0.0100(8)
S5 0.0248(9) 0.0223(9) 0.0188(8) 0.0012(7) 0.0087(7) -0.0016(7)
S2 0.0296(10) 0.0224(9) 0.0241(9) -0.0003(7) 0.0038(7) -0.0036(8)
S1 0.0239(9) 0.0263(9) 0.0174(8) 0.0009(7) 0.0046(7) -0.0002(7)
S4 0.0312(10) 0.0279(10) 0.0259(9) -0.0061(8) 0.0118(8) -0.0080(8)
S7 0.0303(10) 0.0245(9) 0.0183(8) -0.0022(7) 0.0082(7) 0.0047(8)
S8 0.0243(10) 0.0434(12) 0.0321(10) 0.0027(9) 0.0097(8) -0.0007(9)
N4 0.017(3) 0.040(4) 0.015(3) 0.004(3) 0.004(2) 0.006(3)
N2 0.024(3) 0.011(3) 0.012(2) 0.003(2) 0.007(2) 0.000(2)
N3 0.020(3) 0.018(3) 0.012(2) 0.000(2) 0.004(2) 0.002(2)
C4 0.024(4) 0.019(3) 0.012(3) 0.000(3) 0.008(3) 0.003(3)
C12 0.023(4) 0.021(4) 0.013(3) -0.004(3) 0.004(3) 0.005(3)
N1 0.021(3) 0.020(3) 0.017(3) -0.002(2) 0.007(2) 0.004(2)
C15 0.026(4) 0.049(5) 0.026(4) 0.005(4) 0.012(3) 0.013(4)
C11 0.024(4) 0.021(4) 0.016(3) 0.001(3) 0.006(3) 0.006(3)
C14 0.026(4) 0.061(6) 0.022(4) 0.006(4) 0.013(3) 0.019(4)
C1 0.023(4) 0.024(4) 0.014(3) 0.000(3) 0.009(3) 0.006(3)
C10 0.027(4) 0.020(4) 0.014(3) 0.008(3) 0.004(3) 0.004(3)
C2 0.024(4) 0.027(4) 0.019(3) 0.003(3) 0.005(3) 0.002(3)
C6 0.032(4) 0.025(4) 0.019(3) 0.002(3) 0.011(3) 0.005(3)
C5 0.026(4) 0.016(3) 0.011(3) 0.002(3) 0.005(3) 0.003(3)
C8 0.032(4) 0.019(3) 0.011(3) -0.002(3) 0.006(3) 0.000(3)
C13 0.031(4) 0.032(4) 0.016(3) 0.010(3) 0.013(3) 0.011(3)
C7 0.028(4) 0.032(4) 0.022(4) -0.005(3) 0.012(3) 0.001(3)
C3 0.028(4) 0.023(4) 0.018(3) 0.001(3) 0.009(3) 0.007(3)
C9 0.024(4) 0.013(3) 0.015(3) -0.003(3) 0.010(3) 0.002(3)
C16 0.022(4) 0.046(5) 0.017(3) 0.012(3) 0.006(3) 0.011(3)
Cl2S 0.0393(11) 0.0430(12) 0.0236(9) -0.0034(8) 0.0125(8) 0.0045(9)
Cl1S 0.0462(12) 0.0394(11) 0.0225(9) -0.0031(8) 0.0061(8) -0.0081(9)
C1S 0.038(5) 0.034(4) 0.019(3) -0.001(3) 0.010(3) -0.003(4)

loop_
_atom_type_symbol
_atom_type_description
_atom_type_scat_dispersion_real
_atom_type_scat_dispersion_imag
_atom_type_scat_source
C C 0.0033 0.0016 'International Tables Vol C Tables 4.2.6.8 and 6.1.1.4'
H H 0.0000 0.0000 'International Tables Vol C Tables 4.2.6.8 and 6.1.1.4'
Cl Cl 0.1484 0.1585 'International Tables Vol C Tables 4.2.6.8 and 6.1.1.4'
Mo Mo -1.6832 0.6857 'International Tables Vol C Tables 4.2.6.8 and 6.1.1.4'
N N 0.0061 0.0033 'International Tables Vol C Tables 4.2.6.8 and 6.1.1.4'
S S 0.1246 0.1234 'International Tables Vol C Tables 4.2.6.8 and 6.1.1.4'

loop_
_geom_angle_atom_site_label_1
_geom_angle_atom_site_label_2
_geom_angle_atom_site_label_3
_geom_angle
Mo1 Mo2 S3 98.06(5)
Mo1 Mo2 S7 97.11(6)
Mo1 Mo2 N3 94.28(15)
Mo1 Mo2 N1 93.48(16)
S3 Mo2 S7 164.74(6)
N3 Mo2 S3 89.19(15)
N3 Mo2 S7 91.36(15)
N1 Mo2 S3 89.32(15)
N1 Mo2 S7 88.08(15)
N1 Mo2 N3 172.2(2)
Mo2 Mo1 S5 97.58(6)
Mo2 Mo1 S1 98.40(6)
Mo2 Mo1 N4 94.81(17)
Mo2 Mo1 N2 93.79(15)
S5 Mo1 S1 163.88(6)
N4 Mo1 S5 88.24(16)
N4 Mo1 S1 88.34(16)
N4 Mo1 N2 171.2(2)
N2 Mo1 S5 92.41(14)
N2 Mo1 S1 88.63(15)
C5 S3 Mo2 100.8(2)
C9 S5 Mo1 101.4(2)
C1 S1 Mo1 100.8(2)
C13 S7 Mo2 101.4(3)
C13 N4 Mo1 125.3(5)
C13 N4 C16 111.9(6)
C16 N4 Mo1 122.7(5)
C5 N2 Mo1 125.7(4)
C5 N2 C8 111.2(5)
C8 N2 Mo1 123.0(4)
C12 N3 Mo2 123.7(4)
C9 N3 Mo2 124.9(4)
C9 N3 C12 111.3(5)
N1 C4 S2 120.8(5)
N1 C4 C3 109.9(6)
C3 C4 S2 129.2(5)
N3 C12 S6 121.6(5)
N3 C12 C11 108.2(6)
C11 C12 S6 130.2(5)
C4 N1 Mo2 123.2(4)
C1 N1 Mo2 126.3(5)
C1 N1 C4 110.5(6)
H15A C15 H15B 108.7
C14 C15 H15A 110.6
C14 C15 H15B 110.6
C16 C15 H15A 110.6
C16 C15 H15B 110.6
C16 C15 C14 105.7(6)
C12 C11 H11A 110.6
C12 C11 H11B 110.6
C12 C11 C10 105.6(5)
H11A C11 H11B 108.7
C10 C11 H11A 110.6
C10 C11 H11B 110.6
C15 C14 H14A 111.4
C15 C14 H14B 111.4
H14A C14 H14B 109.2
C13 C14 C15 101.9(7)
C13 C14 H14A 111.4
C13 C14 H14B 111.4
N1 C1 S1 121.0(5)
N1 C1 C2 112.3(6)
C2 C1 S1 126.7(5)
C11 C10 H10A 111.3
C11 C10 H10B 111.3
H10A C10 H10B 109.2
C9 C10 C11 102.1(5)
C9 C10 H10A 111.3
C9 C10 H10B 111.3
C1 C2 H2A 111.3
C1 C2 H2B 111.3
C1 C2 C3 102.6(5)
H2A C2 H2B 109.2
C3 C2 H2A 111.3
C3 C2 H2B 111.3
H6A C6 H6B 109.1
C5 C6 H6A 111.1
C5 C6 H6B 111.1
C5 C6 C7 103.2(6)
C7 C6 H6A 111.1
C7 C6 H6B 111.1
N2 C5 S3 121.6(5)
N2 C5 C6 111.1(6)
C6 C5 S3 127.3(5)
N2 C8 S4 120.5(5)
N2 C8 C7 109.2(6)
C7 C8 S4 130.3(5)
N4 C13 S7 120.9(5)
N4 C13 C14 111.8(7)
C14 C13 S7 127.4(6)
C6 C7 H7A 110.8
C6 C7 H7B 110.8
C8 C7 C6 104.6(6)
C8 C7 H7A 110.8
C8 C7 H7B 110.8
H7A C7 H7B 108.9
C4 C3 C2 104.5(6)
C4 C3 H3A 110.8
C4 C3 H3B 110.8
C2 C3 H3A 110.8
C2 C3 H3B 110.8
H3A C3 H3B 108.9
N3 C9 S5 121.6(5)
N3 C9 C10 112.3(6)
C10 C9 S5 126.0(5)
N4 C16 S8 121.8(6)
N4 C16 C15 108.2(7)
C15 C16 S8 129.9(6)
Cl2S C1S Cl1S 110.9(4)
Cl2S C1S H1SA 109.5
Cl2S C1S H1SB 109.5
Cl1S C1S H1SA 109.5
Cl1S C1S H1SB 109.5
H1SA C1S H1SB 108.0

loop_
_geom_bond_atom_site_label_1
_geom_bond_atom_site_label_2
_geom_bond_distance
Mo2 Mo1 2.1242(10)
Mo2 S3 2.4850(18)
Mo2 S7 2.4853(19)
Mo2 N3 2.167(5)
Mo2 N1 2.162(6)
Mo1 S5 2.4818(19)
Mo1 S1 2.486(2)
Mo1 N4 2.138(6)
Mo1 N2 2.152(5)
S3 C5 1.668(7)
S6 C12 1.610(7)
S5 C9 1.675(7)
S2 C4 1.631(7)
S1 C1 1.683(7)
S4 C8 1.627(8)
S7 C13 1.676(8)
S8 C16 1.624(9)
N4 C13 1.346(10)
N4 C16 1.386(10)
N2 C5 1.342(9)
N2 C8 1.381(8)
N3 C12 1.400(9)
N3 C9 1.334(8)
C4 N1 1.374(9)
C4 C3 1.497(9)
C12 C11 1.510(9)
N1 C1 1.339(9)
C15 H15A 0.9900
C15 H15B 0.9900
C15 C14 1.535(12)
C15 C16 1.521(10)
C11 H11A 0.9900
C11 H11B 0.9900
C11 C10 1.532(10)
C14 H14A 0.9900
C14 H14B 0.9900
C14 C13 1.520(10)
C1 C2 1.496(9)
C10 H10A 0.9900
C10 H10B 0.9900
C10 C9 1.514(9)
C2 H2A 0.9900
C2 H2B 0.9900
C2 C3 1.526(10)
C6 H6A 0.9900
C6 H6B 0.9900
C6 C5 1.510(9)
C6 C7 1.519(10)
C8 C7 1.502(9)
C7 H7A 0.9900
C7 H7B 0.9900
C3 H3A 0.9900
C3 H3B 0.9900
Cl2S C1S 1.762(7)
Cl1S C1S 1.776(8)
C1S H1SA 0.9900
C1S H1SB 0.9900

loop_
_geom_torsion_atom_site_label_1
_geom_torsion_atom_site_label_2
_geom_torsion_atom_site_label_3
_geom_torsion_atom_site_label_4
_geom_torsion
Mo2 S3 C5 N2 1.6(6)
Mo2 S3 C5 C6 -179.2(5)
Mo2 S7 C13 N4 -6.8(6)
Mo2 S7 C13 C14 173.0(6)
Mo2 N3 C12 S6 6.4(7)
Mo2 N3 C12 C11 -175.6(4)
Mo2 N3 C9 S5 -5.3(8)
Mo2 N3 C9 C10 176.9(4)
Mo2 N1 C1 S1 -1.9(8)
Mo2 N1 C1 C2 178.6(4)
Mo1 S5 C9 N3 2.4(6)
Mo1 S5 C9 C10 179.8(5)
Mo1 S1 C1 N1 1.6(6)
Mo1 S1 C1 C2 -178.9(5)
Mo1 N4 C13 S7 9.2(8)
Mo1 N4 C13 C14 -170.7(4)
Mo1 N4 C16 S8 -8.7(8)
Mo1 N4 C16 C15 174.0(4)
Mo1 N2 C5 S3 -1.2(8)
Mo1 N2 C5 C6 179.5(4)
Mo1 N2 C8 S4 -4.3(7)
Mo1 N2 C8 C7 176.2(4)
S6 C12 C11 C10 172.2(5)
S2 C4 N1 Mo2 -0.1(8)
S2 C4 N1 C1 -178.4(5)
S2 C4 C3 C2 -179.2(5)
S1 C1 C2 C3 -175.5(5)
S4 C8 C7 C6 -170.7(6)
N2 C8 C7 C6 8.7(7)
N3 C12 C11 C10 -5.6(7)
C4 N1 C1 S1 176.4(5)
C4 N1 C1 C2 -3.2(8)
C12 N3 C9 S5 171.7(5)
C12 N3 C9 C10 -6.0(7)
C12 C11 C10 C9 2.1(7)
N1 C4 C3 C2 1.7(7)
N1 C1 C2 C3 4.0(7)
C15 C14 C13 S7 173.3(5)
C15 C14 C13 N4 -6.9(8)
C11 C10 C9 S5 -175.5(5)
C11 C10 C9 N3 2.1(7)
C14 C15 C16 S8 -178.0(6)
C14 C15 C16 N4 -0.9(8)
C1 C2 C3 C4 -3.2(7)
C5 N2 C8 S4 171.4(5)
C5 N2 C8 C7 -8.0(7)
C5 C6 C7 C8 -6.1(7)
C8 N2 C5 S3 -176.9(5)
C8 N2 C5 C6 3.8(7)
C13 N4 C16 S8 173.7(5)
C13 N4 C16 C15 -3.6(8)
C7 C6 C5 S3 -177.5(5)
C7 C6 C5 N2 1.8(7)
C3 C4 N1 Mo2 179.1(4)
C3 C4 N1 C1 0.8(7)
C9 N3 C12 S6 -170.8(5)
C9 N3 C12 C11 7.3(7)
C16 N4 C13 S7 -173.3(5)
C16 N4 C13 C14 6.8(8)
C16 C15 C14 C13 4.4(7)
